data_1101162
loop_
_publ_author_name
'Franken, Andreas'
'McGrath, Thomas D.'
'Stone, F. Gordon A.'

_publ_section_title
;
 Ten-Vertex Iron--Monocarborane Complexes: Synthesis and Reactivity of
 the Anion [4,9-{Fe(CO)~4~}-9,9,9-(CO)~3~-arachno-9,6-FeCB~8~H~11~]^-^
;
_journal_coden_ASTM INOCAJ
_journal_issue 6
_journal_name_full 'Inorganic Chemistry'
_journal_page_first 2669
_journal_page_last 2677
_journal_paper_doi 10.1021/ic051946i
_journal_volume 45
_journal_year 2006
_chemical_formula_sum 'C15 H40 B8 Fe O2 P2'
_chemical_formula_weight 456.74
_space_group_IT_number 2
_symmetry_cell_setting triclinic
_symmetry_space_group_name_Hall '-P 1'
_symmetry_space_group_name_H-M 'P -1'
_cell_angle_alpha 114.448(5)
_cell_angle_beta 90.694(4)
_cell_angle_gamma 90.124(4)
_cell_formula_units_Z 4
_cell_length_a 12.6993(14)
_cell_length_b 13.4499(16)
_cell_length_c 15.9396(18)
_cell_measurement_temperature 110(2)
_cell_volume 2478.2(5)
_diffrn_ambient_temperature 110(2)
_exptl_crystal_density_diffrn 1.224
_cod_duplicate_entry 4300718
_cod_depositor_comments
;
The following automatic conversions were performed:
'_symmetry_cell_setting' value 'Triclinic' changed to 'triclinic'
according to '/home/saulius/struct/CIF-dictionaries/cif_core.dic'
dictionary named 'cif_core.dic' version 2.4.1 from 2010-06-29.

Automatic conversion script
Id: cif_fix_enum 1527 2010-12-29 10:47:43Z saulius 
;
_cod_database_code 1101162

loop_
_symmetry_equiv_pos_as_xyz
'x, y, z'
'-x, -y, -z'

loop_
_atom_site_label
_atom_site_type_symbol
_atom_site_fract_x
_atom_site_fract_y
_atom_site_fract_z
_atom_site_U_iso_or_equiv
_atom_site_adp_type
_atom_site_occupancy
_atom_site_symmetry_multiplicity
_atom_site_calc_flag
_atom_site_refinement_flags
_atom_site_disorder_assembly
_atom_site_disorder_group
B1 B 0.9303(7) 0.3036(7) 0.0363(6) 0.0230(18) Uani 1 1 d . . .
H1 H 0.9385 0.3437 -0.0124 0.028 Uiso 1 1 calc R . .
B2 B 1.0464(7) 0.2594(7) 0.0712(6) 0.0234(18) Uani 1 1 d . . .
H2 H 1.1258 0.2788 0.0518 0.028 Uiso 1 1 calc R . .
B3 B 0.9710(6) 0.3591(7) 0.1568(6) 0.0201(17) Uani 1 1 d . . .
H3 H 1.0096 0.4405 0.1964 0.024 Uiso 1 1 calc R . .
B4 B 0.8342(6) 0.3528(7) 0.1271(6) 0.0170(16) Uani 1 1 d . . .
B5 B 0.9520(7) 0.1620(7) -0.0006(6) 0.0237(18) Uani 1 1 d . . .
H5 H 0.9506 0.0837 -0.0643 0.028 Uiso 1 1 calc R . .
C6 C 1.0036(6) 0.1450(6) 0.0802(6) 0.0227(16) Uani 1 1 d . . .
H6 H 1.048(7) 0.104(7) 0.065(6) 0.027 Uiso 1 1 d . . .
B7 B 1.0111(6) 0.2417(7) 0.1737(6) 0.0199(16) Uani 1 1 d . . .
H7 H 1.0487 0.2167 0.2258 0.024 Uiso 1 1 calc R . .
B8 B 0.8786(6) 0.3165(7) 0.2173(6) 0.0201(17) Uani 1 1 d D . .
H8 H 0.8766 0.3684 0.2933 0.024 Uiso 1 1 calc R . .
H89 H 0.848(4) 0.224(2) 0.189(5) 0.024 Uiso 1 1 d D . .
B10 B 0.8131(7) 0.2267(7) 0.0266(6) 0.0234(18) Uani 1 1 d D . .
H10 H 0.7657 0.2131 -0.0370 0.028 Uiso 1 1 calc R . .
H91 H 0.793(6) 0.161(3) 0.057(4) 0.028 Uiso 1 1 d D . .
Fe1 Fe 0.73446(8) 0.23150(8) 0.14954(7) 0.0189(3) Uani 1 1 d D A .
P1 P 0.69953(15) 0.07788(16) 0.16399(14) 0.0219(4) Uani 1 1 d . . .
C111 C 0.5594(6) 0.0422(7) 0.1578(6) 0.0317(19) Uani 0.292(15) 1 d P A 1
H11A H 0.5347 0.0236 0.0939 0.038 Uiso 0.292(15) 1 calc PR A 1
H11B H 0.5538 -0.0253 0.1681 0.038 Uiso 0.292(15) 1 calc PR A 1
C121 C 0.484(2) 0.123(2) 0.221(2) 0.0362(17) Uani 0.292(15) 1 d P A 1
H12A H 0.4132 0.0906 0.2099 0.054 Uiso 0.292(15) 1 calc PR A 1
H12B H 0.4843 0.1887 0.2093 0.054 Uiso 0.292(15) 1 calc PR A 1
H12C H 0.5056 0.1414 0.2850 0.054 Uiso 0.292(15) 1 calc PR A 1
C112 C 0.5594(6) 0.0422(7) 0.1578(6) 0.0317(19) Uani 0.708(15) 1 d P A 2
H11C H 0.5215 0.1049 0.2037 0.038 Uiso 0.708(15) 1 calc PR A 2
H11D H 0.5317 0.0303 0.0960 0.038 Uiso 0.708(15) 1 calc PR A 2
C122 C 0.5345(10) -0.0612(10) 0.1751(9) 0.0362(17) Uani 0.708(15) 1 d P A 2
H12D H 0.4583 -0.0743 0.1704 0.054 Uiso 0.708(15) 1 calc PR A 2
H12E H 0.5596 -0.0497 0.2368 0.054 Uiso 0.708(15) 1 calc PR A 2
H12F H 0.5700 -0.1245 0.1289 0.054 Uiso 0.708(15) 1 calc PR A 2
C13 C 0.7419(7) 0.0716(7) 0.2727(6) 0.0290(18) Uani 1 1 d . A .
H13A H 0.6936 0.1170 0.3220 0.035 Uiso 1 1 calc R . .
H13B H 0.7342 -0.0047 0.2657 0.035 Uiso 1 1 calc R . .
C14 C 0.8557(8) 0.1099(8) 0.3044(6) 0.0404(18) Uani 1 1 d . . .
H14A H 0.8705 0.1043 0.3628 0.061 Uiso 1 1 calc R A .
H14B H 0.8643 0.1859 0.3130 0.061 Uiso 1 1 calc R . .
H14C H 0.9048 0.0637 0.2575 0.061 Uiso 1 1 calc R . .
C15 C 0.7627(6) -0.0405(6) 0.0758(6) 0.0266(17) Uani 1 1 d . A .
H15A H 0.8386 -0.0243 0.0749 0.032 Uiso 1 1 calc R . .
H15B H 0.7562 -0.1033 0.0926 0.032 Uiso 1 1 calc R . .
C16 C 0.7160(7) -0.0726(7) -0.0206(6) 0.035(2) Uani 1 1 d . . .
H16A H 0.7531 -0.1365 -0.0645 0.052 Uiso 1 1 calc R A .
H16B H 0.7238 -0.0116 -0.0386 0.052 Uiso 1 1 calc R . .
H16C H 0.6411 -0.0905 -0.0208 0.052 Uiso 1 1 calc R . .
P2 P 0.77200(16) 0.48900(16) 0.15022(14) 0.0215(4) Uani 1 1 d . . .
C21 C 0.8506(7) 0.5680(7) 0.1039(6) 0.0315(19) Uani 1 1 d . . .
H21A H 0.9221 0.5790 0.1321 0.038 Uiso 1 1 calc R . .
H21B H 0.8579 0.5251 0.0367 0.038 Uiso 1 1 calc R . .
C22 C 0.8036(10) 0.6825(7) 0.1210(7) 0.050(3) Uani 1 1 d . . .
H22A H 0.8493 0.7193 0.0934 0.075 Uiso 1 1 calc R . .
H22B H 0.7989 0.7270 0.1875 0.075 Uiso 1 1 calc R . .
H22C H 0.7331 0.6727 0.0929 0.075 Uiso 1 1 calc R . .
C23 C 0.6401(7) 0.4819(7) 0.1018(6) 0.0302(18) Uani 1 1 d . . .
H23A H 0.5943 0.4391 0.1247 0.036 Uiso 1 1 calc R . .
H23B H 0.6115 0.5567 0.1244 0.036 Uiso 1 1 calc R . .
C24 C 0.6354(8) 0.4307(8) -0.0027(6) 0.043(2) Uani 1 1 d . . .
H24A H 0.5623 0.4296 -0.0236 0.064 Uiso 1 1 calc R . .
H24B H 0.6619 0.3558 -0.0259 0.064 Uiso 1 1 calc R . .
H24C H 0.6789 0.4736 -0.0262 0.064 Uiso 1 1 calc R . .
C25 C 0.7565(6) 0.5735(6) 0.2713(5) 0.0224(15) Uani 1 1 d . . .
H25A H 0.7129 0.6370 0.2774 0.027 Uiso 1 1 calc R . .
H25B H 0.7164 0.5310 0.2985 0.027 Uiso 1 1 calc R . .
C26 C 0.8572(7) 0.6164(7) 0.3288(6) 0.0310(18) Uani 1 1 d . . .
H26A H 0.8388 0.6611 0.3930 0.046 Uiso 1 1 calc R . .
H26B H 0.8969 0.6610 0.3044 0.046 Uiso 1 1 calc R . .
H26C H 0.9003 0.5547 0.3258 0.046 Uiso 1 1 calc R . .
C41 C 0.6199(6) 0.2195(7) 0.0817(5) 0.0274(17) Uani 1 1 d . . .
O41 O 0.5453(4) 0.2113(5) 0.0379(4) 0.0368(15) Uani 1 1 d . A .
C42 C 0.6756(6) 0.3110(6) 0.2554(6) 0.0239(16) Uani 1 1 d . . .
O42 O 0.6375(4) 0.3619(5) 0.3255(4) 0.0315(13) Uani 1 1 d . A .
B1A B 0.4373(6) 0.6860(7) 0.4604(6) 0.0202(17) Uani 1 1 d . . .
H1A H 0.4496 0.6435 0.5071 0.024 Uiso 1 1 calc R . .
B2A B 0.5505(7) 0.7374(7) 0.4269(6) 0.0220(17) Uani 1 1 d . . .
H2A H 0.6319 0.7209 0.4454 0.026 Uiso 1 1 calc R . .
B3A B 0.4760(6) 0.6360(7) 0.3398(6) 0.0206(17) Uani 1 1 d . . .
H3A H 0.5169 0.5574 0.2986 0.025 Uiso 1 1 calc R . .
B4A B 0.3386(7) 0.6368(8) 0.3707(6) 0.0268(19) Uani 1 1 d . . .
B5A B 0.4550(7) 0.8295(7) 0.5013(6) 0.0248(19) Uani 1 1 d . . .
H5A H 0.4532 0.9064 0.5662 0.030 Uiso 1 1 calc R . .
C6A C 0.5021(6) 0.8510(6) 0.4217(5) 0.0218(15) Uani 1 1 d . . .
H6A H 0.541(7) 0.912(7) 0.430(6) 0.026 Uiso 1 1 d . . .
B7A B 0.5083(7) 0.7571(7) 0.3268(6) 0.0218(17) Uani 1 1 d . . .
H7A H 0.5412 0.7862 0.2760 0.026 Uiso 1 1 calc R . .
B8A B 0.3768(6) 0.6773(7) 0.2820(6) 0.0212(17) Uani 1 1 d D . .
H8A H 0.3748 0.6257 0.2059 0.025 Uiso 1 1 calc R . .
H89A H 0.338(4) 0.765(3) 0.299(5) 0.025 Uiso 1 1 d D . .
B10A B 0.3194(7) 0.7569(7) 0.4722(6) 0.0235(18) Uani 1 1 d D . .
H10A H 0.2786 0.7653 0.5367 0.028 Uiso 1 1 calc R . .
H91A H 0.283(6) 0.824(3) 0.449(4) 0.028 Uiso 1 1 d D . .
Fe1A Fe 0.23283(8) 0.75434(9) 0.35296(7) 0.0197(3) Uani 1 1 d D B .
P1A P 0.19496(15) 0.91144(16) 0.34650(14) 0.0230(4) Uani 1 1 d . . .
C11A C 0.0564(7) 0.9510(7) 0.3584(6) 0.0336(19) Uani 1 1 d . B .
H01A H 0.0311 0.9556 0.4184 0.040 Uiso 1 1 calc R . .
H01B H 0.0504 1.0246 0.3588 0.040 Uiso 1 1 calc R . .
C12A C -0.0148(7) 0.8715(7) 0.2813(7) 0.0362(17) Uani 1 1 d . . .
H02A H -0.0876 0.8974 0.2914 0.054 Uiso 1 1 calc R B .
H02B H -0.0111 0.7989 0.2816 0.054 Uiso 1 1 calc R . .
H02C H 0.0088 0.8675 0.2217 0.054 Uiso 1 1 calc R . .
C131 C 0.2337(7) 0.9141(7) 0.2393(6) 0.035(2) Uani 0.242(15) 1 d P B 1
H13C H 0.1875 0.8619 0.1903 0.041 Uiso 0.242(15) 1 calc PR B 1
H13D H 0.2175 0.9877 0.2430 0.041 Uiso 0.242(15) 1 calc PR B 1
C141 C 0.353(3) 0.887(3) 0.205(3) 0.0404(18) Uani 0.242(15) 1 d P B 1
H14D H 0.3600 0.8915 0.1450 0.061 Uiso 0.242(15) 1 calc PR B 1
H14E H 0.3712 0.8138 0.1981 0.061 Uiso 0.242(15) 1 calc PR B 1
H14F H 0.4009 0.9407 0.2498 0.061 Uiso 0.242(15) 1 calc PR B 1
C132 C 0.2337(7) 0.9141(7) 0.2393(6) 0.035(2) Uani 0.758(15) 1 d P B 2
H13E H 0.3100 0.8983 0.2312 0.041 Uiso 0.758(15) 1 calc PR B 2
H13F H 0.1959 0.8546 0.1884 0.041 Uiso 0.758(15) 1 calc PR B 2
C142 C 0.2131(11) 1.0218(10) 0.2303(8) 0.0404(18) Uani 0.758(15) 1 d P B 2
H14G H 0.2360 1.0151 0.1697 0.061 Uiso 0.758(15) 1 calc PR B 2
H14H H 0.2524 1.0811 0.2787 0.061 Uiso 0.758(15) 1 calc PR B 2
H14I H 0.1376 1.0378 0.2368 0.061 Uiso 0.758(15) 1 calc PR B 2
C15A C 0.2613(6) 1.0264(6) 0.4366(5) 0.0264(17) Uani 1 1 d . B .
H15C H 0.3372 1.0094 0.4361 0.032 Uiso 1 1 calc R . .
H15D H 0.2548 1.0907 0.4217 0.032 Uiso 1 1 calc R . .
C16A C 0.2205(7) 1.0571(7) 0.5336(6) 0.0308(18) Uani 1 1 d . . .
H16D H 0.2608 1.1197 0.5773 0.046 Uiso 1 1 calc R B .
H16E H 0.2285 0.9950 0.5501 0.046 Uiso 1 1 calc R . .
H16F H 0.1459 1.0765 0.5357 0.046 Uiso 1 1 calc R . .
P2A P 0.28219(16) 0.49368(16) 0.34343(14) 0.0224(4) Uani 1 1 d . . .
C21A C 0.3678(7) 0.4186(7) 0.3862(6) 0.0328(19) Uani 1 1 d . . .
H21C H 0.4396 0.4191 0.3628 0.039 Uiso 1 1 calc R . .
H21D H 0.3714 0.4562 0.4543 0.039 Uiso 1 1 calc R . .
C22A C 0.3325(10) 0.2984(8) 0.3582(8) 0.058(3) Uani 1 1 d . . .
H22D H 0.3824 0.2625 0.3839 0.088 Uiso 1 1 calc R . .
H22E H 0.3308 0.2598 0.2909 0.088 Uiso 1 1 calc R . .
H22F H 0.2621 0.2970 0.3822 0.088 Uiso 1 1 calc R . .
C23A C 0.1537(7) 0.4946(7) 0.3913(6) 0.0311(19) Uani 1 1 d . . .
H23C H 0.1063 0.5407 0.3729 0.037 Uiso 1 1 calc R . .
H23D H 0.1246 0.4193 0.3642 0.037 Uiso 1 1 calc R . .
C24A C 0.1530(9) 0.5369(9) 0.4972(6) 0.048(3) Uani 1 1 d . . .
H24D H 0.0809 0.5346 0.5176 0.072 Uiso 1 1 calc R . .
H24E H 0.1795 0.6123 0.5250 0.072 Uiso 1 1 calc R . .
H24F H 0.1982 0.4908 0.5162 0.072 Uiso 1 1 calc R . .
C25A C 0.2617(6) 0.4122(6) 0.2218(6) 0.0265(17) Uani 1 1 d . . .
H25C H 0.2233 0.3448 0.2143 0.032 Uiso 1 1 calc R . .
H25D H 0.2155 0.4533 0.1971 0.032 Uiso 1 1 calc R . .
C26A C 0.3605(7) 0.3791(7) 0.1629(6) 0.0337(19) Uani 1 1 d . . .
H26D H 0.3402 0.3356 0.0985 0.051 Uiso 1 1 calc R . .
H26E H 0.4060 0.3357 0.1848 0.051 Uiso 1 1 calc R . .
H26F H 0.3985 0.4448 0.1679 0.051 Uiso 1 1 calc R . .
C41A C 0.1200(6) 0.7594(6) 0.4189(6) 0.0263(17) Uani 1 1 d . . .
O41A O 0.0477(4) 0.7646(5) 0.4624(4) 0.0362(14) Uani 1 1 d . B .
C42A C 0.1733(6) 0.6761(6) 0.2450(6) 0.0241(16) Uani 1 1 d . . .
O42A O 0.1344(5) 0.6246(5) 0.1744(4) 0.0329(13) Uani 1 1 d . B .

loop_
_atom_site_aniso_label
_atom_site_aniso_U_11
_atom_site_aniso_U_22
_atom_site_aniso_U_33
_atom_site_aniso_U_23
_atom_site_aniso_U_13
_atom_site_aniso_U_12
B1 0.019(4) 0.028(4) 0.027(4) 0.017(4) 0.007(3) 0.009(3)
B2 0.018(4) 0.028(4) 0.028(4) 0.015(4) 0.002(3) 0.000(3)
B3 0.015(4) 0.022(4) 0.026(4) 0.011(3) 0.000(3) 0.001(3)
B4 0.013(4) 0.022(4) 0.025(4) 0.018(3) 0.003(3) 0.004(3)
B5 0.020(4) 0.026(4) 0.028(4) 0.014(4) 0.003(3) 0.000(3)
C6 0.015(4) 0.022(4) 0.035(4) 0.016(3) 0.005(3) 0.004(3)
B7 0.016(4) 0.021(4) 0.027(4) 0.014(3) 0.000(3) 0.002(3)
B8 0.016(4) 0.024(4) 0.021(4) 0.010(3) 0.000(3) 0.002(3)
B10 0.014(4) 0.030(5) 0.029(5) 0.015(4) 0.004(3) 0.002(3)
Fe1 0.0134(5) 0.0192(5) 0.0254(6) 0.0106(4) 0.0019(4) -0.0010(4)
P1 0.0170(9) 0.0214(9) 0.0268(10) 0.0094(8) 0.0026(7) -0.0036(7)
C111 0.019(4) 0.033(4) 0.045(5) 0.018(4) 0.007(3) -0.005(3)
C121 0.040(4) 0.028(3) 0.048(4) 0.023(3) -0.002(3) -0.008(3)
C112 0.019(4) 0.033(4) 0.045(5) 0.018(4) 0.007(3) -0.005(3)
C122 0.040(4) 0.028(3) 0.048(4) 0.023(3) -0.002(3) -0.008(3)
C13 0.037(5) 0.023(4) 0.031(4) 0.015(3) 0.004(3) -0.002(3)
C14 0.064(5) 0.033(4) 0.032(4) 0.021(3) -0.003(3) -0.001(3)
C15 0.024(4) 0.022(4) 0.034(4) 0.012(3) 0.002(3) -0.002(3)
C16 0.031(5) 0.032(5) 0.031(5) 0.003(4) 0.000(4) 0.000(4)
P2 0.0226(10) 0.0199(9) 0.0269(10) 0.0146(8) 0.0020(8) 0.0070(7)
C21 0.044(5) 0.024(4) 0.035(5) 0.021(4) 0.011(4) 0.006(4)
C22 0.090(8) 0.021(4) 0.048(6) 0.023(4) 0.016(6) 0.008(5)
C23 0.033(5) 0.024(4) 0.034(5) 0.012(4) -0.003(3) 0.008(3)
C24 0.057(6) 0.034(5) 0.038(5) 0.016(4) -0.007(4) 0.019(4)
C25 0.023(4) 0.020(4) 0.030(4) 0.016(3) -0.001(3) -0.002(3)
C26 0.033(5) 0.027(4) 0.035(5) 0.014(4) -0.001(4) 0.001(3)
C41 0.024(4) 0.028(4) 0.027(4) 0.007(3) 0.000(3) 0.000(3)
O41 0.017(3) 0.051(4) 0.038(3) 0.014(3) -0.007(2) -0.006(3)
C42 0.020(4) 0.020(4) 0.034(4) 0.012(3) 0.006(3) -0.007(3)
O42 0.027(3) 0.035(3) 0.033(3) 0.015(3) 0.007(2) 0.003(3)
B1A 0.017(4) 0.020(4) 0.025(4) 0.011(3) -0.004(3) -0.003(3)
B2A 0.018(4) 0.019(4) 0.031(5) 0.012(4) -0.003(3) -0.003(3)
B3A 0.017(4) 0.019(4) 0.027(4) 0.011(3) 0.003(3) 0.000(3)
B4A 0.018(4) 0.037(5) 0.019(4) 0.005(4) 0.002(3) -0.005(4)
B5A 0.014(4) 0.027(4) 0.027(4) 0.004(4) -0.001(3) -0.005(3)
C6A 0.014(4) 0.021(4) 0.033(4) 0.014(3) 0.002(3) -0.002(3)
B7A 0.021(4) 0.022(4) 0.030(5) 0.018(4) 0.002(3) -0.002(3)
B8A 0.014(4) 0.020(4) 0.029(4) 0.010(4) 0.003(3) -0.003(3)
B10A 0.023(4) 0.023(4) 0.026(4) 0.012(4) -0.001(3) -0.005(3)
Fe1A 0.0154(5) 0.0193(5) 0.0262(6) 0.0113(4) -0.0008(4) 0.0001(4)
P1A 0.0180(10) 0.0222(10) 0.0294(10) 0.0114(8) -0.0004(8) -0.0001(7)
C11A 0.029(5) 0.027(4) 0.040(5) 0.009(4) -0.004(4) 0.003(3)
C12A 0.040(4) 0.028(3) 0.048(4) 0.023(3) -0.002(3) -0.008(3)
C131 0.039(5) 0.036(5) 0.034(5) 0.020(4) 0.002(4) 0.003(4)
C141 0.064(5) 0.033(4) 0.032(4) 0.021(3) -0.003(3) -0.001(3)
C132 0.039(5) 0.036(5) 0.034(5) 0.020(4) 0.002(4) 0.003(4)
C142 0.064(5) 0.033(4) 0.032(4) 0.021(3) -0.003(3) -0.001(3)
C15A 0.024(4) 0.021(4) 0.033(4) 0.010(3) -0.002(3) -0.003(3)
C16A 0.031(5) 0.025(4) 0.034(4) 0.010(4) 0.002(3) -0.007(3)
P2A 0.0250(10) 0.0184(9) 0.0287(10) 0.0147(8) -0.0032(8) -0.0034(7)
C21A 0.041(5) 0.030(4) 0.038(5) 0.025(4) -0.011(4) -0.013(4)
C22A 0.090(9) 0.034(5) 0.062(7) 0.032(5) -0.039(6) -0.027(6)
C23A 0.034(5) 0.025(4) 0.034(4) 0.012(4) -0.005(4) -0.015(3)
C24A 0.056(6) 0.050(6) 0.038(5) 0.018(5) 0.012(5) -0.027(5)
C25A 0.033(4) 0.016(3) 0.034(4) 0.014(3) -0.004(3) -0.005(3)
C26A 0.028(4) 0.026(4) 0.041(5) 0.008(4) 0.002(4) -0.001(3)
C41A 0.020(4) 0.026(4) 0.038(5) 0.019(4) -0.004(3) -0.003(3)
O41A 0.017(3) 0.054(4) 0.037(3) 0.019(3) 0.003(2) -0.002(3)
C42A 0.024(4) 0.021(4) 0.030(4) 0.013(3) 0.001(3) 0.003(3)
O42A 0.035(3) 0.028(3) 0.036(3) 0.014(3) -0.010(3) 0.001(3)

loop_
_geom_bond_atom_site_label_1
_geom_bond_atom_site_label_2
_geom_bond_distance
_geom_bond_site_symmetry_2
_geom_bond_publ_flag
B1 B2 1.758(12) . ?
B1 B5 1.768(13) . ?
B1 B10 1.779(12) . ?
B1 B4 1.810(11) . ?
B1 B3 1.817(12) . ?
B2 C6 1.693(12) . ?
B2 B3 1.760(12) . ?
B2 B5 1.784(13) . ?
B2 B7 1.806(12) . ?
B3 B8 1.765(12) . ?
B3 B7 1.782(11) . ?
B3 B4 1.788(11) . ?
B4 B8 1.785(11) . ?
B4 B10 1.804(12) . ?
B4 P2 1.890(8) . ?
B4 Fe1 2.209(8) . ?
B5 C6 1.537(12) . ?
B5 B10 1.941(12) . ?
C6 B7 1.521(12) . ?
B7 B8 1.945(11) . ?
B8 H89 1.19(2) . ?
B8 Fe1 2.178(8) . ?
B10 H91 1.20(2) . ?
B10 Fe1 2.188(9) . ?
Fe1 H91 1.57(4) . ?
Fe1 H89 1.59(4) . ?
Fe1 C42 1.758(8) . ?
Fe1 C41 1.769(8) . ?
Fe1 P1 2.216(2) . ?
P1 C15 1.826(8) . ?
P1 C111 1.833(8) . ?
P1 C13 1.844(8) . ?
C111 C121 1.49(3) . ?
C13 C14 1.540(13) . ?
C15 C16 1.526(11) . ?
P2 C25 1.803(8) . ?
P2 C23 1.821(8) . ?
P2 C21 1.826(8) . ?
C21 C22 1.569(11) . ?
C23 C24 1.517(12) . ?
C25 C26 1.530(11) . ?
C41 O41 1.148(9) . ?
C42 O42 1.154(9) . ?
B1A B10A 1.747(12) . ?
B1A B2A 1.775(12) . ?
B1A B5A 1.776(12) . ?
B1A B4A 1.795(12) . ?
B1A B3A 1.829(12) . ?
B2A C6A 1.681(11) . ?
B2A B3A 1.754(12) . ?
B2A B7A 1.798(12) . ?
B2A B5A 1.799(12) . ?
B3A B7A 1.772(11) . ?
B3A B8A 1.773(12) . ?
B3A B4A 1.818(12) . ?
B4A B10A 1.771(12) . ?
B4A B8A 1.785(13) . ?
B4A P2A 1.923(10) . ?
B4A Fe1A 2.181(10) . ?
B5A C6A 1.541(12) . ?
B5A B10A 1.932(12) . ?
C6A B7A 1.520(12) . ?
B7A B8A 1.944(12) . ?
B8A H89A 1.20(2) . ?
B8A Fe1A 2.187(8) . ?
B10A H91A 1.20(2) . ?
B10A Fe1A 2.173(9) . ?
Fe1A H91A 1.55(4) . ?
Fe1A H89A 1.63(4) . ?
Fe1A C42A 1.763(8) . ?
Fe1A C41A 1.772(8) . ?
Fe1A P1A 2.211(2) . ?
P1A C131 1.799(9) . ?
P1A C15A 1.814(8) . ?
P1A C11A 1.829(9) . ?
C11A C12A 1.534(12) . ?
C131 C141 1.61(4) . ?
C15A C16A 1.523(11) . ?
P2A C21A 1.795(8) . ?
P2A C25A 1.804(8) . ?
P2A C23A 1.808(9) . ?
C21A C22A 1.552(12) . ?
C23A C24A 1.541(12) . ?
C25A C26A 1.529(11) . ?
C41A O41A 1.143(10) . ?
C42A O42A 1.153(9) . ?
